data_4332866
loop_
_publ_author_name
'Lang, Jian-Ping'
'Xu, Qing-Feng'
'Zhang, Wen-Hua'
'Li, Hong-Xi'
'Ren, Zhi-Gang'
'Chen, Jin-Xiang'
'Zhang, Yong'

_publ_section_title
;
 Mo(W)/Cu/S Cluster-Based Supramolecular Arrays Assembled from Preformed
 Clusters [Et4N]4[WS4Cu4I6] and [(n-Bu)4N]2[MoOS3Cu3X3] (X = I, SCN) with
 Flexible Ditopic Ligands
;
_journal_issue 26
_journal_name_full 'Inorganic Chemistry'
_journal_page_first 10487
_journal_page_last 10496
_journal_paper_doi 10.1021/ic060974d
_journal_volume 45
_journal_year 2006
_chemical_formula_moiety 'C30 H24 Cu4 I2 N6 S7 W, 2(C2 H3 N)'
_chemical_formula_sum 'C34 H30 Cu4 I2 N8 S7 W'
_chemical_formula_weight 1466.89
_chemical_name_systematic
; 
 ? 
;
_space_group_IT_number 37
_symmetry_cell_setting orthorhombic
_symmetry_space_group_name_Hall 'C 2 -2c'
_symmetry_space_group_name_H-M 'C c c 2'
_atom_sites_solution_hydrogens geom
_atom_sites_solution_primary direct
_atom_sites_solution_secondary difmap
_audit_creation_method SHELXL-97
_cell_angle_alpha 90.00
_cell_angle_beta 90.00
_cell_angle_gamma 90.00
_cell_formula_units_Z 4
_cell_length_a 14.4181(13)
_cell_length_b 26.731(3)
_cell_length_c 12.6362(12)
_cell_measurement_reflns_used 8078
_cell_measurement_temperature 193(2)
_cell_measurement_theta_max 25.3
_cell_measurement_theta_min 3.0
_cell_volume 4870.1(8)
_computing_cell_refinement CrystalClear
_computing_data_collection CrystalClear
_computing_data_reduction CrystalClear
_computing_structure_refinement 'SHELXL-97 (Sheldrick, 1997)'
_computing_structure_solution 'SHELXS-97 (Sheldrick, 1990)'
_diffrn_ambient_temperature 193(2)
_diffrn_measured_fraction_theta_full 0.996
_diffrn_measured_fraction_theta_max 0.996
_diffrn_measurement_device_type 'Rigaku Mercury'
_diffrn_measurement_method \w
_diffrn_radiation_monochromator graphite
_diffrn_radiation_source 'fine-focus sealed tube'
_diffrn_radiation_type MoK\a
_diffrn_radiation_wavelength 0.71070
_diffrn_reflns_av_R_equivalents 0.0671
_diffrn_reflns_av_sigmaI/netI 0.0516
_diffrn_reflns_limit_h_max 17
_diffrn_reflns_limit_h_min -17
_diffrn_reflns_limit_k_max 32
_diffrn_reflns_limit_k_min -30
_diffrn_reflns_limit_l_max 13
_diffrn_reflns_limit_l_min -15
_diffrn_reflns_number 23493
_diffrn_reflns_theta_full 25.35
_diffrn_reflns_theta_max 25.35
_diffrn_reflns_theta_min 3.13
_diffrn_standards_decay_% 0
_diffrn_standards_interval_count 0
_diffrn_standards_interval_time 0
_diffrn_standards_number 0
_exptl_absorpt_coefficient_mu 5.673
_exptl_absorpt_correction_T_max 0.7530
_exptl_absorpt_correction_T_min 0.2809
_exptl_absorpt_correction_type multi-scan
_exptl_absorpt_process_details 'Jacobson, R. (1998) Private communication.'
_exptl_crystal_colour red
_exptl_crystal_density_diffrn 2.001
_exptl_crystal_density_method 'not measured'
_exptl_crystal_description prism
_exptl_crystal_F_000 2792
_exptl_crystal_size_max 0.30
_exptl_crystal_size_mid 0.05
_exptl_crystal_size_min 0.05
_refine_diff_density_max 2.402
_refine_diff_density_min -0.891
_refine_diff_density_rms 0.193
_refine_ls_abs_structure_details 'Flack H D (1983), Acta Cryst. A39, 876-881'
_refine_ls_abs_structure_Flack -0.003(17)
_refine_ls_extinction_method none
_refine_ls_goodness_of_fit_ref 1.117
_refine_ls_hydrogen_treatment constr
_refine_ls_matrix_type full
_refine_ls_number_parameters 240
_refine_ls_number_reflns 4227
_refine_ls_number_restraints 1
_refine_ls_restrained_S_all 1.117
_refine_ls_R_factor_all 0.0633
_refine_ls_R_factor_gt 0.0529
_refine_ls_shift/su_max 0.000
_refine_ls_shift/su_mean 0.000
_refine_ls_structure_factor_coef Fsqd
_refine_ls_weighting_details 'calc w=1/[\s^2^(Fo^2^)+(0.0689P)^2^+44.1728P] where P=(Fo^2^+2Fc^2^)/3'
_refine_ls_weighting_scheme calc
_refine_ls_wR_factor_gt 0.1311
_refine_ls_wR_factor_ref 0.1382
_reflns_number_gt 3703
_reflns_number_total 4227
_reflns_threshold_expression >2sigma(I)
_cod_data_source_file ic060974dsup1.cif
_cod_data_source_block tmp
_cod_original_cell_volume 4870.2(8)
_cod_original_sg_symbol_H-M Ccc2
_cod_database_code 4332866

loop_
_symmetry_equiv_pos_as_xyz
'x, y, z'
'-x, y, z+1/2'
'x, -y, z+1/2'
'-x, -y, z'
'x+1/2, y+1/2, z'
'-x+1/2, y+1/2, z+1/2'
'x+1/2, -y+1/2, z+1/2'
'-x+1/2, -y+1/2, z'

loop_
_atom_site_label
_atom_site_type_symbol
_atom_site_fract_x
_atom_site_fract_y
_atom_site_fract_z
_atom_site_U_iso_or_equiv
_atom_site_adp_type
_atom_site_occupancy
_atom_site_symmetry_multiplicity
_atom_site_calc_flag
_atom_site_refinement_flags
W1 W 0.5000 0.5000 0.82498(7) 0.02522(17) Uani 1 2 d S
I1 I 0.37802(7) 0.66459(4) 0.92618(12) 0.0561(3) Uani 1 1 d .
Cu1 Cu 0.38537(9) 0.58046(5) 0.82872(16) 0.0355(4) Uani 1 1 d .
Cu2 Cu 0.35614(9) 0.43689(5) 0.82587(17) 0.0331(3) Uani 1 1 d .
S1 S 0.3747(2) 0.50785(11) 0.9276(3) 0.0336(7) Uani 1 1 d .
S2 S 0.4870(2) 0.43172(12) 0.7236(3) 0.0322(7) Uani 1 1 d .
S3 S 0.0143(3) 0.5796(2) 0.5186(3) 0.0573(12) Uani 1 1 d .
S4 S 0.2500 0.2500 1.1467(5) 0.0577(16) Uani 1 2 d S
N1 N 0.2659(7) 0.5820(4) 0.7314(9) 0.033(2) Uani 1 1 d .
N2 N -0.2414(7) 0.5630(4) 0.7271(9) 0.038(3) Uani 1 1 d .
N3 N 0.3234(6) 0.3773(3) 0.9215(9) 0.028(2) Uani 1 1 d .
N4 N 0.0756(12) 0.3153(7) 0.7550(13) 0.076(5) Uiso 1 1 d .
C1 C 0.1941(9) 0.6104(6) 0.7514(12) 0.041(3) Uani 1 1 d .
H1 H 0.1974 0.6315 0.8117 0.049 Uiso 1 1 calc R
C2 C 0.1147(10) 0.6119(5) 0.6924(12) 0.041(4) Uani 1 1 d .
H2 H 0.0649 0.6338 0.7096 0.049 Uiso 1 1 calc R
C3 C 0.1107(9) 0.5802(6) 0.6067(11) 0.037(3) Uani 1 1 d .
C4 C 0.1844(10) 0.5514(6) 0.5839(11) 0.044(3) Uani 1 1 d .
H4 H 0.1822 0.5298 0.5242 0.053 Uiso 1 1 calc R
C5 C 0.2641(10) 0.5527(5) 0.6465(13) 0.041(3) Uani 1 1 d .
H5 H 0.3164 0.5328 0.6287 0.049 Uiso 1 1 calc R
C6 C -0.1562(9) 0.5497(4) 0.7642(12) 0.038(3) Uani 1 1 d .
H6 H -0.1518 0.5363 0.8336 0.046 Uiso 1 1 calc R
C7 C -0.0777(9) 0.5546(5) 0.7068(11) 0.033(3) Uani 1 1 d .
H7 H -0.0199 0.5455 0.7373 0.039 Uiso 1 1 calc R
C8 C -0.0805(9) 0.5731(6) 0.6025(13) 0.047(4) Uani 1 1 d .
C9 C -0.1665(9) 0.5880(6) 0.5646(12) 0.042(3) Uani 1 1 d .
H9 H -0.1724 0.6029 0.4966 0.050 Uiso 1 1 calc R
C10 C -0.2462(10) 0.5805(6) 0.6305(13) 0.049(4) Uani 1 1 d .
H10 H -0.3055 0.5887 0.6027 0.058 Uiso 1 1 calc R
C11 C 0.3725(10) 0.3665(5) 1.0079(12) 0.041(3) Uani 1 1 d .
H11 H 0.4256 0.3865 1.0217 0.049 Uiso 1 1 calc R
C12 C 0.3536(11) 0.3300(5) 1.0769(13) 0.046(3) Uani 1 1 d .
H12 H 0.3905 0.3255 1.1384 0.055 Uiso 1 1 calc R
C13 C 0.2796(10) 0.2992(5) 1.0569(11) 0.038(3) Uani 1 1 d .
C14 C 0.2263(9) 0.3097(5) 0.9687(12) 0.040(3) Uani 1 1 d .
H14 H 0.1729 0.2902 0.9532 0.048 Uiso 1 1 calc R
C15 C 0.2516(10) 0.3486(5) 0.9035(11) 0.039(3) Uani 1 1 d .
H15 H 0.2150 0.3550 0.8424 0.047 Uiso 1 1 calc R
C16 C 0.094(2) 0.2208(10) 0.733(3) 0.120(9) Uiso 1 1 d .
H16A H 0.1066 0.1957 0.6781 0.181 Uiso 1 1 calc R
H16B H 0.0324 0.2142 0.7637 0.181 Uiso 1 1 calc R
H16C H 0.1409 0.2188 0.7882 0.181 Uiso 1 1 calc R
C17 C 0.0946(9) 0.2777(4) 0.6790(8) 0.024(3) Uiso 1 1 d .

loop_
_atom_site_aniso_label
_atom_site_aniso_U_11
_atom_site_aniso_U_22
_atom_site_aniso_U_33
_atom_site_aniso_U_23
_atom_site_aniso_U_13
_atom_site_aniso_U_12
W1 0.0190(3) 0.0281(3) 0.0286(3) 0.000 0.000 -0.0009(2)
I1 0.0562(6) 0.0424(5) 0.0696(7) -0.0081(5) 0.0004(6) 0.0006(5)
Cu1 0.0274(7) 0.0365(7) 0.0424(9) 0.0042(11) 0.0018(11) 0.0064(6)
Cu2 0.0238(6) 0.0351(7) 0.0404(8) -0.0022(10) 0.0024(10) -0.0077(6)
S1 0.0291(16) 0.0358(15) 0.0359(17) 0.0036(16) 0.0110(14) -0.0008(13)
S2 0.0254(15) 0.0380(16) 0.0333(17) -0.0088(15) -0.0001(14) 0.0001(13)
S3 0.0310(19) 0.108(4) 0.032(2) 0.011(2) 0.0019(16) 0.009(2)
S4 0.095(5) 0.044(3) 0.034(3) 0.000 0.000 -0.018(3)
N1 0.027(6) 0.038(6) 0.034(6) 0.005(5) 0.001(5) 0.001(5)
N2 0.031(6) 0.048(7) 0.034(7) -0.003(6) -0.010(5) -0.005(5)
N3 0.026(5) 0.030(5) 0.029(5) -0.004(5) -0.005(5) -0.003(4)
C1 0.021(6) 0.056(9) 0.047(9) 0.004(7) 0.000(6) 0.012(6)
C2 0.028(7) 0.033(7) 0.063(10) 0.011(7) -0.001(6) 0.010(6)
C3 0.021(7) 0.053(8) 0.035(8) 0.021(7) 0.002(6) -0.001(6)
C4 0.035(7) 0.072(10) 0.024(7) 0.005(8) 0.000(6) -0.010(7)
C5 0.037(8) 0.028(7) 0.059(9) -0.003(7) 0.023(7) -0.001(6)
C6 0.036(7) 0.015(6) 0.064(10) -0.006(6) -0.004(7) 0.003(5)
C7 0.027(6) 0.037(7) 0.035(7) 0.005(6) -0.001(6) 0.000(6)
C8 0.017(7) 0.066(10) 0.057(10) -0.004(8) -0.006(7) 0.001(6)
C9 0.028(7) 0.065(9) 0.032(7) 0.017(8) -0.011(6) 0.005(6)
C10 0.025(7) 0.064(10) 0.057(10) -0.013(9) 0.000(7) 0.010(7)
C11 0.045(8) 0.027(6) 0.050(9) -0.005(6) 0.000(7) -0.007(6)
C12 0.056(9) 0.048(8) 0.034(7) -0.006(7) -0.001(8) -0.005(7)
C13 0.047(8) 0.031(6) 0.034(8) 0.001(6) 0.004(6) -0.003(6)
C14 0.035(7) 0.029(7) 0.054(9) -0.003(6) 0.003(6) -0.021(6)
C15 0.040(7) 0.035(6) 0.043(9) -0.006(6) -0.012(6) 0.001(6)

loop_
_atom_type_symbol
_atom_type_description
_atom_type_scat_dispersion_real
_atom_type_scat_dispersion_imag
_atom_type_scat_source
C C 0.0033 0.0016 'International Tables Vol C Tables 4.2.6.8 and 6.1.1.4'
H H 0.0000 0.0000 'International Tables Vol C Tables 4.2.6.8 and 6.1.1.4'
Cu Cu 0.3201 1.2651 'International Tables Vol C Tables 4.2.6.8 and 6.1.1.4'
I I -0.4742 1.8119 'International Tables Vol C Tables 4.2.6.8 and 6.1.1.4'
N N 0.0061 0.0033 'International Tables Vol C Tables 4.2.6.8 and 6.1.1.4'
O O 0.0106 0.0060 'International Tables Vol C Tables 4.2.6.8 and 6.1.1.4'
S S 0.1246 0.1234 'International Tables Vol C Tables 4.2.6.8 and 6.1.1.4'
W W -0.8490 6.8722 'International Tables Vol C Tables 4.2.6.8 and 6.1.1.4'

loop_
_geom_angle_atom_site_label_1
_geom_angle_atom_site_label_2
_geom_angle_atom_site_label_3
_geom_angle
_geom_angle_site_symmetry_1
_geom_angle_site_symmetry_3
S1 W1 S1 109.0(2) . 4_665
S1 W1 S2 109.96(12) . .
S1 W1 S2 108.88(12) 4_665 .
S1 W1 S2 108.88(12) . 4_665
S1 W1 S2 109.96(12) 4_665 4_665
S2 W1 S2 110.15(19) . 4_665
S1 W1 Cu2 55.21(9) . .
S1 W1 Cu2 124.45(10) 4_665 .
S2 W1 Cu2 54.74(9) . .
S2 W1 Cu2 125.59(9) 4_665 .
S1 W1 Cu2 124.45(10) . 4_665
S1 W1 Cu2 55.21(9) 4_665 4_665
S2 W1 Cu2 125.59(9) . 4_665
S2 W1 Cu2 54.74(9) 4_665 4_665
Cu2 W1 Cu2 179.52(10) . 4_665
S1 W1 Cu1 123.85(9) . 4_665
S1 W1 Cu1 54.75(9) 4_665 4_665
S2 W1 Cu1 54.15(9) . 4_665
S2 W1 Cu1 127.27(9) 4_665 4_665
Cu2 W1 Cu1 88.41(4) . 4_665
Cu2 W1 Cu1 91.58(4) 4_665 4_665
S1 W1 Cu1 54.75(9) . .
S1 W1 Cu1 123.85(9) 4_665 .
S2 W1 Cu1 127.27(9) . .
S2 W1 Cu1 54.15(9) 4_665 .
Cu2 W1 Cu1 91.58(4) . .
Cu2 W1 Cu1 88.41(4) 4_665 .
Cu1 W1 Cu1 178.01(9) 4_665 .
N1 Cu1 S2 108.6(3) . 4_665
N1 Cu1 S1 106.0(3) . .
S2 Cu1 S1 104.31(12) 4_665 .
N1 Cu1 I1 103.2(3) . .
S2 Cu1 I1 115.82(10) 4_665 .
S1 Cu1 I1 118.24(13) . .
N1 Cu1 W1 120.1(3) . .
S2 Cu1 W1 52.30(8) 4_665 .
S1 Cu1 W1 52.03(8) . .
I1 Cu1 W1 136.74(7) . .
N3 Cu2 N2 99.9(4) . 4_565
N3 Cu2 S2 118.3(3) . .
N2 Cu2 S2 108.5(3) 4_565 .
N3 Cu2 S1 109.6(3) . .
N2 Cu2 S1 115.3(3) 4_565 .
S2 Cu2 S1 105.57(12) . .
N3 Cu2 W1 132.1(3) . .
N2 Cu2 W1 128.0(3) 4_565 .
S2 Cu2 W1 52.91(8) . .
S1 Cu2 W1 52.66(8) . .
W1 S1 Cu2 72.12(11) . .
W1 S1 Cu1 73.23(10) . .
Cu2 S1 Cu1 113.35(17) . .
W1 S2 Cu2 72.35(10) . .
W1 S2 Cu1 73.55(11) . 4_665
Cu2 S2 Cu1 110.04(17) . 4_665
C8 S3 C3 103.5(7) . .
C13 S4 C13 101.3(9) 8 .
C1 N1 C5 118.8(13) . .
C1 N1 Cu1 122.9(10) . .
C5 N1 Cu1 118.2(9) . .
C10 N2 C6 117.5(12) . .
C10 N2 Cu2 121.3(9) . 4_565
C6 N2 Cu2 120.9(10) . 4_565
C15 N3 C11 115.9(11) . .
C15 N3 Cu2 122.2(9) . .
C11 N3 Cu2 121.8(8) . .
N1 C1 C2 125.2(14) . .
N1 C1 H1 117.4 . .
C2 C1 H1 117.4 . .
C1 C2 C3 116.4(13) . .
C1 C2 H2 121.8 . .
C3 C2 H2 121.8 . .
C4 C3 C2 119.3(13) . .
C4 C3 S3 118.6(12) . .
C2 C3 S3 121.9(11) . .
C3 C4 C5 121.0(14) . .
C3 C4 H4 119.5 . .
C5 C4 H4 119.5 . .
N1 C5 C4 119.2(13) . .
N1 C5 H5 120.4 . .
C4 C5 H5 120.4 . .
C7 C6 N2 123.1(14) . .
C7 C6 H6 118.5 . .
N2 C6 H6 118.5 . .
C6 C7 C8 120.8(13) . .
C6 C7 H7 119.6 . .
C8 C7 H7 119.6 . .
C9 C8 C7 116.7(13) . .
C9 C8 S3 117.6(12) . .
C7 C8 S3 125.7(11) . .
C8 C9 C10 118.4(13) . .
C8 C9 H9 120.8 . .
C10 C9 H9 120.8 . .
N2 C10 C9 123.4(13) . .
N2 C10 H10 118.3 . .
C9 C10 H10 118.3 . .
N3 C11 C12 125.7(13) . .
N3 C11 H11 117.2 . .
C12 C11 H11 117.2 . .
C11 C12 C13 118.6(15) . .
C11 C12 H12 120.7 . .
C13 C12 H12 120.7 . .
C12 C13 C14 117.3(12) . .
C12 C13 S4 120.7(12) . .
C14 C13 S4 121.8(10) . .
C15 C14 C13 119.3(12) . .
C15 C14 H14 120.4 . .
C13 C14 H14 120.4 . .
N3 C15 C14 123.2(13) . .
N3 C15 H15 118.4 . .
C14 C15 H15 118.4 . .
C17 C16 H16A 109.5 . .
C17 C16 H16B 109.5 . .
H16A C16 H16B 109.5 . .
C17 C16 H16C 109.5 . .
H16A C16 H16C 109.5 . .
H16B C16 H16C 109.5 . .
N4 C17 C16 111.7(15) . .

loop_
_geom_bond_atom_site_label_1
_geom_bond_atom_site_label_2
_geom_bond_distance
_geom_bond_site_symmetry_2
W1 S1 2.234(3) .
W1 S1 2.234(3) 4_665
W1 S2 2.238(3) .
W1 S2 2.238(3) 4_665
W1 Cu2 2.6736(12) .
W1 Cu2 2.6736(13) 4_665
W1 Cu1 2.7129(13) 4_665
W1 Cu1 2.7129(13) .
I1 Cu1 2.5661(19) .
Cu1 N1 2.117(11) .
Cu1 S2 2.293(4) 4_665
Cu1 S1 2.314(4) .
Cu2 N3 2.054(10) .
Cu2 N2 2.072(12) 4_565
Cu2 S2 2.291(4) .
Cu2 S1 2.307(4) .
S2 Cu1 2.293(4) 4_665
S3 C8 1.738(15) .
S3 C3 1.782(14) .
S4 C13 1.788(13) 8
S4 C13 1.788(13) .
N1 C1 1.307(17) .
N1 C5 1.329(19) .
N2 C10 1.31(2) .
N2 C6 1.361(17) .
N2 Cu2 2.072(12) 4_565
N3 C15 1.309(16) .
N3 C11 1.333(18) .
N4 C17 1.42(2) .
C1 C2 1.367(19) .
C1 H1 0.9500 .
C2 C3 1.38(2) .
C2 H2 0.9500 .
C3 C4 1.34(2) .
C4 C5 1.40(2) .
C4 H4 0.9500 .
C5 H5 0.9500 .
C6 C7 1.350(19) .
C6 H6 0.9500 .
C7 C8 1.41(2) .
C7 H7 0.9500 .
C8 C9 1.387(18) .
C9 C10 1.43(2) .
C9 H9 0.9500 .
C10 H10 0.9500 .
C11 C12 1.34(2) .
C11 H11 0.9500 .
C12 C13 1.37(2) .
C12 H12 0.9500 .
C13 C14 1.383(19) .
C14 C15 1.377(19) .
C14 H14 0.9500 .
C15 H15 0.9500 .
C16 C17 1.67(3) .
C16 H16A 0.9800 .
C16 H16B 0.9800 .
C16 H16C 0.9800 .
